data_4310203
loop_
_publ_author_name
'Hiromi Araki'
'Kiyoshi Tsuge'
'Yoichi Sasaki'
'Shoji Ishizaka'
'Noboru Kitamura'

_publ_section_title
;
Luminescence Ranging from Red to Blue: A Series of Copper(I)-Halide
Complexes Having Rhombic {Cu2(\m-X)2} (X = Br and I) Units
with N-Heteroaromatic Ligands
;
_journal_name_full 'Inorganic Chemistry'
_journal_page_first 9667
_journal_page_last 9675
_journal_paper_doi 10.1021/ic0510359
_journal_volume 44
_journal_year 2005
_chemical_formula_moiety 'C40 H34 Cu2 I2 N2 P2 '
_chemical_formula_sum 'C40 H34 Cu2 I2 N2 P2'
_chemical_formula_weight 985.57
_space_group_IT_number 2
_symmetry_cell_setting triclinic
_symmetry_Int_Tables_number 2
_symmetry_space_group_name_Hall '-P 1'
_symmetry_space_group_name_H-M 'P -1'
_cell_angle_alpha 92.921(5)
_cell_angle_beta 104.059(6)
_cell_angle_gamma 103.157(3)
_cell_formula_units_Z 2
_cell_length_a 10.587(4)
_cell_length_b 12.396(4)
_cell_length_c 15.157(5)
_cell_measurement_reflns_used 4405
_cell_measurement_temperature 293.1
_cell_measurement_theta_max 27.5
_cell_measurement_theta_min 3.1
_cell_volume 1867.0(11)
_computing_cell_refinement CRYSTALCLEAR
_computing_data_collection CRYSTALCLEAR
_computing_data_reduction 'teXsan Ver. 1.11'
_computing_publication_material 'teXsan Ver. 1.11'
_computing_structure_refinement 'teXsan Ver. 1.10'
_computing_structure_solution DirectMethod
_diffrn_ambient_temperature 293.1500
_diffrn_detector_area_resol_mean 14.7059
_diffrn_measured_fraction_theta_full 95.1000
_diffrn_measured_fraction_theta_max 27.4835
_diffrn_measurement_details
;
scan:
    Number of images: 360
               Slice: -80.0000 - 100.0000
         Image width: 0.5000
            Exp time: 60.0000
       Rotation axis: Phi
               Omega: 0.0000
                 Chi: 0.0000
                 Phi: 0.0000
                 XTD: 44.9745
              2theta: 20.4881
scan:
    Number of images: 96
               Slice: -20.0000 - 28.0000
         Image width: 0.5000
            Exp time: 60.0000
       Rotation axis: Omega
               Omega: 0.0000
                 Chi: 90.0000
                 Phi: 90.0000
                 XTD: 44.9745
              2theta: 20.4881
scan:
    Number of images: 96
               Slice: -20.0000 - 28.0000
         Image width: 0.5000
            Exp time: 60.0000
       Rotation axis: Omega
               Omega: 0.0000
                 Chi: 90.0000
                 Phi: 180.0000
                 XTD: 44.9745
              2theta: 20.4881
scan:
    Number of images: 96
               Slice: -20.0000 - 28.0000
         Image width: 0.5000
            Exp time: 60.0000
       Rotation axis: Omega
               Omega: 0.0000
                 Chi: 90.0000
                 Phi: 270.0000
                 XTD: 44.9745
              2theta: 20.4881
scan:
    Number of images: 96
               Slice: -20.0000 - 28.0000
         Image width: 0.5000
            Exp time: 60.0000
       Rotation axis: Omega
               Omega: 0.0000
                 Chi: 90.0000
                 Phi: 0.0000
                 XTD: 44.9745
              2theta: 20.4881
;
_diffrn_measurement_device
;
Mercury CCD (2x2 bin mode)
;
_diffrn_measurement_device_details
;
AFC7: Eulerian 3-circle
;
_diffrn_measurement_method dtintegrate.ref
_diffrn_orient_matrix_type d*Trek
_diffrn_orient_matrix_UB_11 0.0039
_diffrn_orient_matrix_UB_12 -0.1003
_diffrn_orient_matrix_UB_13 0.0046
_diffrn_orient_matrix_UB_21 -0.0002
_diffrn_orient_matrix_UB_22 -0.0169
_diffrn_orient_matrix_UB_23 0.0816
_diffrn_orient_matrix_UB_31 -0.0653
_diffrn_orient_matrix_UB_32 -0.0204
_diffrn_orient_matrix_UB_33 0.0035
_diffrn_radiation_detector CCD
_diffrn_radiation_monochromator 'Graphite Monochromator'
_diffrn_radiation_source 'Rotating Anode'
_diffrn_radiation_type MoK?a
_diffrn_radiation_wavelength 0.7107
_diffrn_reflns_av_R_equivalents 0.0280
_diffrn_reflns_limit_h_max 8
_diffrn_reflns_limit_h_min -13
_diffrn_reflns_limit_k_max 16
_diffrn_reflns_limit_k_min -14
_diffrn_reflns_limit_l_max 19
_diffrn_reflns_limit_l_min -13
_diffrn_reflns_number 15612
_diffrn_reflns_reduction_process 'Lp corrections applied'
_diffrn_reflns_theta_full 27.4835
_diffrn_reflns_theta_max 27.4835
_diffrn_reflns_theta_min 3.0957
_diffrn_source_current 40.0000
_diffrn_source_power 2.0000
_diffrn_source_voltage 50.0000
_exptl_absorpt_coefficient_mu 2.910
_exptl_absorpt_correction_T_max 1.0000
_exptl_absorpt_correction_T_min 0.8668
_exptl_absorpt_correction_type multi-scan
_exptl_crystal_colour yellow
_exptl_crystal_density_diffrn 1.753
_exptl_crystal_density_method 'not measured'
_exptl_crystal_description needle
_exptl_crystal_size_max 0.25
_exptl_crystal_size_mid 0.02
_exptl_crystal_size_min 0.02
_refine_diff_density_max 0.55
_refine_diff_density_min -0.35
_refine_ls_extinction_method none
_refine_ls_goodness_of_fit_ref 0.825
_refine_ls_hydrogen_treatment noref
_refine_ls_number_parameters 433
_refine_ls_number_reflns 4027
_refine_ls_R_factor_gt 0.0361
_refine_ls_shift/su_max 0.0003
_refine_ls_structure_factor_coef Fsqd
_refine_ls_weighting_details 'w = 1/[\s^2^(Fo^2^) + (0.00000(Max(Fo^2^,0) + 2Fc^2^)/3)^2^]'
_refine_ls_weighting_scheme calc
_refine_ls_wR_factor_ref 0.0496
_reflns_number_gt 4027
_reflns_number_total 8128
_reflns_threshold_expression F^2^>2.0\s(F^2^)
_cod_data_source_file ic0510359si20050926_085645_04.cif
_cod_data_source_block pym_I
_cod_depositor_comments
;
The following automatic conversions were performed:
'_exptl_absorpt_correction_type' value 'Multi-scan' changed to
'multi-scan' according to
'/home/saulius/struct/CIF-dictionaries/cif_core.dic' dictionary named
'cif_core.dic' version 2.4.1 from 2010-06-29.

Automatic conversion script
Id: cif_fix_enum 1527 2010-12-29 10:47:43Z saulius 
;
_cod_original_cell_volume 1867(1)
_cod_original_sg_symbol_H-M 'P -1 '
_cod_original_formula_sum 'C40 H34 Cu2 I2 N2 P2 '
_cod_database_code 4310203
_diffrn_reflns_av_sigmai/deti 0.1266

loop_
_symmetry_equiv_pos_as_xyz
x,y,z
-x,-y,-z

loop_
_atom_site_label
_atom_site_type_symbol
_atom_site_fract_x
_atom_site_fract_y
_atom_site_fract_z
_atom_site_U_iso_or_equiv
_atom_site_adp_type
_atom_site_occupancy
_atom_site_calc_flag
_atom_site_refinement_flags
_atom_site_disorder_assembly
_atom_site_disorder_group
I(1) I -0.10249(5) 0.11621(4) -0.57622(3) 0.0435(2) Uani 1.00 d . . .
I(2) I 0.17041(5) -0.05029(4) -0.04262(3) 0.0467(2) Uani 1.00 d . . .
Cu(1) Cu 0.06290(8) 0.09026(7) -0.41878(5) 0.0432(3) Uani 1.00 d . . .
Cu(2) Cu -0.09278(8) -0.05796(7) -0.08343(5) 0.0434(3) Uani 1.00 d . . .
P(1) P 0.2625(2) 0.2118(2) -0.3945(1) 0.0367(6) Uani 1.00 d . . .
P(2) P -0.2081(2) -0.2355(2) -0.0961(1) 0.0383(6) Uani 1.00 d . . .
N(1) N -0.0554(5) 0.0935(5) -0.3276(3) 0.036(2) Uani 1.00 d . . .
N(2) N -0.1099(5) 0.0402(4) -0.1904(3) 0.036(2) Uani 1.00 d . . .
C(1) C -0.0436(6) 0.0382(6) -0.2544(4) 0.040(2) Uani 1.00 d . . .
C(2) C -0.1414(7) 0.1587(6) -0.3363(4) 0.043(2) Uani 1.00 d . . .
C(3) C -0.2123(7) 0.1680(6) -0.2724(5) 0.050(3) Uani 1.00 d . . .
C(4) C -0.1938(7) 0.1062(6) -0.2006(5) 0.045(2) Uani 1.00 d . . .
C(5) C 0.2645(7) 0.3591(6) -0.4062(4) 0.037(2) Uani 1.00 d . . .
C(6) C 0.1545(7) 0.3944(6) -0.3991(5) 0.045(2) Uani 1.00 d . . .
C(7) C 0.1539(9) 0.5063(8) -0.4017(6) 0.068(3) Uani 1.00 d . . .
C(8) C 0.2669(10) 0.5819(6) -0.4108(5) 0.064(3) Uani 1.00 d . . .
C(9) C 0.3773(9) 0.5467(7) -0.4204(6) 0.068(3) Uani 1.00 d . . .
C(10) C 0.3741(8) 0.4358(7) -0.4189(5) 0.055(3) Uani 1.00 d . . .
C(11) C 0.3561(6) 0.1826(5) -0.4747(4) 0.034(2) Uani 1.00 d . . .
C(12) C 0.2993(7) 0.1820(7) -0.5672(5) 0.058(3) Uani 1.00 d . . .
C(13) C 0.3632(8) 0.1617(6) -0.6329(5) 0.054(3) Uani 1.00 d . . .
C(14) C 0.4849(8) 0.1362(7) -0.6067(5) 0.060(3) Uani 1.00 d . . .
C(15) C 0.5427(8) 0.1362(9) -0.5165(6) 0.085(4) Uani 1.00 d . . .
C(16) C 0.4761(8) 0.1559(8) -0.4517(5) 0.068(3) Uani 1.00 d . . .
C(17) C 0.3783(6) 0.2162(6) -0.2814(4) 0.038(2) Uani 1.00 d . . .
C(18) C 0.4618(8) 0.3123(6) -0.2307(5) 0.059(3) Uani 1.00 d . . .
C(19) C 0.5453(9) 0.3064(7) -0.1444(6) 0.076(3) Uani 1.00 d . . .
C(20) C 0.5447(8) 0.2091(8) -0.1089(5) 0.056(3) Uani 1.00 d . . .
C(21) C 0.4615(8) 0.1143(7) -0.1591(5) 0.061(3) Uani 1.00 d . . .
C(22) C 0.3776(8) 0.1184(6) -0.2435(5) 0.054(3) Uani 1.00 d . . .
C(23) C -0.3902(7) -0.2665(6) -0.1111(4) 0.041(2) Uani 1.00 d . . .
C(24) C -0.4582(8) -0.1923(6) -0.1480(5) 0.045(2) Uani 1.00 d . . .
C(25) C -0.5959(9) -0.2150(8) -0.1662(5) 0.066(3) Uani 1.00 d . . .
C(26) C -0.6677(8) -0.3144(9) -0.1474(6) 0.072(3) Uani 1.00 d . . .
C(27) C -0.6003(9) -0.3910(7) -0.1093(6) 0.064(3) Uani 1.00 d . . .
C(28) C -0.4643(8) -0.3663(7) -0.0917(5) 0.052(3) Uani 1.00 d . . .
C(29) C -0.1481(7) -0.2990(5) 0.0067(4) 0.039(2) Uani 1.00 d . . .
C(30) C -0.1940(7) -0.2824(6) 0.0832(5) 0.046(2) Uani 1.00 d . . .
C(31) C -0.1489(8) -0.3275(7) 0.1621(5) 0.057(3) Uani 1.00 d . . .
C(32) C -0.0534(9) -0.3842(7) 0.1675(5) 0.069(3) Uani 1.00 d . . .
C(33) C 0.0004(9) -0.3959(7) 0.0947(6) 0.078(3) Uani 1.00 d . . .
C(34) C -0.0480(8) -0.3538(7) 0.0148(5) 0.060(3) Uani 1.00 d . . .
C(35) C -0.1908(7) -0.3273(6) -0.1890(4) 0.038(2) Uani 1.00 d . . .
C(36) C -0.2777(8) -0.4268(8) -0.2238(6) 0.087(3) Uani 1.00 d . . .
C(37) C -0.2611(9) -0.4932(8) -0.2954(7) 0.093(4) Uani 1.00 d . . .
C(38) C -0.1593(9) -0.4560(8) -0.3349(5) 0.064(3) Uani 1.00 d . . .
C(39) C -0.071(1) -0.3567(7) -0.2996(6) 0.083(4) Uani 1.00 d . . .
C(40) C -0.0884(8) -0.2939(6) -0.2280(5) 0.062(3) Uani 1.00 d . . .
H(1) H 0.0185 -0.0074 -0.2471 0.0475 Uiso 1.00 calc . . .
H(2) H -0.1538 0.1995 -0.3877 0.0518 Uiso 1.00 calc . . .
H(3) H -0.2719 0.2156 -0.2782 0.0596 Uiso 1.00 calc . . .
H(4) H -0.2427 0.1107 -0.1562 0.0538 Uiso 1.00 calc . . .
H(5) H 0.0774 0.3422 -0.3924 0.0543 Uiso 1.00 calc . . .
H(6) H 0.0766 0.5306 -0.3973 0.0819 Uiso 1.00 calc . . .
H(7) H 0.2682 0.6588 -0.4103 0.0766 Uiso 1.00 calc . . .
H(8) H 0.4543 0.5983 -0.4280 0.0819 Uiso 1.00 calc . . .
H(9) H 0.4495 0.4107 -0.4267 0.0661 Uiso 1.00 calc . . .
H(10) H 0.2129 0.1963 -0.5861 0.0695 Uiso 1.00 calc . . .
H(11) H 0.3233 0.1654 -0.6957 0.0652 Uiso 1.00 calc . . .
H(12) H 0.5287 0.1186 -0.6513 0.0716 Uiso 1.00 calc . . .
H(13) H 0.6295 0.1227 -0.4976 0.1018 Uiso 1.00 calc . . .
H(14) H 0.5156 0.1506 -0.3892 0.0822 Uiso 1.00 calc . . .
H(15) H 0.4631 0.3822 -0.2538 0.0705 Uiso 1.00 calc . . .
H(16) H 0.6039 0.3730 -0.1102 0.0909 Uiso 1.00 calc . . .
H(17) H 0.6010 0.2068 -0.0502 0.0678 Uiso 1.00 calc . . .
H(18) H 0.4612 0.0446 -0.1358 0.0736 Uiso 1.00 calc . . .
H(19) H 0.3177 0.0514 -0.2762 0.0645 Uiso 1.00 calc . . .
H(20) H -0.4099 -0.1233 -0.1614 0.0543 Uiso 1.00 calc . . .
H(21) H -0.6417 -0.1618 -0.1919 0.0795 Uiso 1.00 calc . . .
H(22) H -0.7629 -0.3303 -0.1605 0.0858 Uiso 1.00 calc . . .
H(23) H -0.6484 -0.4599 -0.0957 0.0764 Uiso 1.00 calc . . .
H(24) H -0.4181 -0.4189 -0.0652 0.0619 Uiso 1.00 calc . . .
H(25) H -0.2578 -0.2390 0.0810 0.0551 Uiso 1.00 calc . . .
H(26) H -0.1851 -0.3187 0.2128 0.0686 Uiso 1.00 calc . . .
H(27) H -0.0231 -0.4163 0.2219 0.0823 Uiso 1.00 calc . . .
H(28) H 0.0707 -0.4330 0.0996 0.0939 Uiso 1.00 calc . . .
H(29) H -0.0114 -0.3628 -0.0357 0.0720 Uiso 1.00 calc . . .
H(30) H -0.3518 -0.4523 -0.1989 0.1050 Uiso 1.00 calc . . .
H(31) H -0.3211 -0.5644 -0.3165 0.1118 Uiso 1.00 calc . . .
H(32) H -0.1503 -0.4985 -0.3860 0.0765 Uiso 1.00 calc . . .
H(33) H 0.0035 -0.3305 -0.3244 0.0998 Uiso 1.00 calc . . .
H(34) H -0.0259 -0.2243 -0.2050 0.0748 Uiso 1.00 calc . . .

loop_
_atom_site_aniso_label
_atom_site_aniso_U_11
_atom_site_aniso_U_22
_atom_site_aniso_U_33
_atom_site_aniso_U_12
_atom_site_aniso_U_13
_atom_site_aniso_U_23
I(1) 0.0427(3) 0.0478(3) 0.0401(3) 0.0127(3) 0.0095(2) 0.0049(2)
I(2) 0.0400(3) 0.0591(4) 0.0450(3) 0.0159(3) 0.0166(2) -0.0007(3)
Cu(1) 0.0337(5) 0.0506(6) 0.0445(5) 0.0058(5) 0.0131(4) 0.0060(4)
Cu(2) 0.0449(6) 0.0407(6) 0.0464(5) 0.0086(5) 0.0178(4) 0.0040(4)
P(1) 0.033(1) 0.040(1) 0.037(1) 0.0062(10) 0.0103(8) 0.0019(9)
P(2) 0.038(1) 0.037(1) 0.041(1) 0.0080(10) 0.0151(9) 0.0002(9)
N(1) 0.030(3) 0.043(4) 0.032(3) 0.006(3) 0.009(3) 0.004(3)
N(2) 0.033(3) 0.044(4) 0.035(3) 0.013(3) 0.012(3) 0.005(3)
C(1) 0.041(4) 0.049(5) 0.036(4) 0.017(4) 0.018(3) 0.007(4)
C(2) 0.036(4) 0.056(5) 0.035(4) 0.012(4) 0.001(3) 0.010(4)
C(3) 0.052(5) 0.066(6) 0.045(5) 0.037(5) 0.016(4) 0.015(4)
C(4) 0.035(4) 0.057(5) 0.043(5) 0.007(4) 0.015(4) 0.002(4)
C(5) 0.037(4) 0.039(5) 0.031(4) 0.001(4) 0.007(3) 0.003(3)
C(6) 0.038(5) 0.045(5) 0.054(5) 0.012(4) 0.015(4) -0.006(4)
C(7) 0.069(6) 0.058(6) 0.088(7) 0.029(6) 0.030(5) 0.000(5)
C(8) 0.091(7) 0.038(5) 0.062(6) 0.018(6) 0.020(5) -0.001(4)
C(9) 0.073(7) 0.056(6) 0.081(6) 0.007(6) 0.037(5) 0.005(5)
C(10) 0.048(5) 0.051(6) 0.069(6) 0.010(5) 0.021(4) 0.015(4)
C(11) 0.030(4) 0.034(4) 0.037(4) 0.004(4) 0.009(3) 0.004(3)
C(12) 0.039(5) 0.095(7) 0.042(5) 0.021(5) 0.012(4) 0.002(4)
C(13) 0.065(6) 0.062(6) 0.040(5) 0.017(5) 0.019(4) 0.011(4)
C(14) 0.062(6) 0.069(6) 0.055(6) 0.018(5) 0.030(5) 0.001(4)
C(15) 0.058(6) 0.154(10) 0.062(6) 0.054(7) 0.023(5) 0.027(6)
C(16) 0.047(5) 0.126(8) 0.040(5) 0.043(6) 0.005(4) 0.005(5)
C(17) 0.033(4) 0.041(5) 0.038(4) 0.004(4) 0.012(3) -0.002(4)
C(18) 0.068(6) 0.045(5) 0.051(5) 0.008(5) -0.001(4) 0.008(4)
C(19) 0.094(7) 0.050(6) 0.057(6) -0.003(6) -0.005(5) -0.016(5)
C(20) 0.066(6) 0.078(7) 0.032(5) 0.035(6) 0.010(4) 0.006(5)
C(21) 0.067(6) 0.052(6) 0.062(6) 0.019(5) 0.006(5) 0.014(5)
C(22) 0.054(5) 0.048(6) 0.042(5) 0.005(5) -0.011(4) -0.001(4)
C(23) 0.049(5) 0.040(5) 0.035(4) 0.006(4) 0.019(4) -0.007(3)
C(24) 0.040(5) 0.052(5) 0.043(5) 0.011(4) 0.011(4) 0.007(4)
C(25) 0.060(6) 0.082(7) 0.062(6) 0.031(6) 0.015(5) 0.004(5)
C(26) 0.028(5) 0.103(9) 0.071(6) 0.001(6) 0.009(4) -0.016(6)
C(27) 0.049(6) 0.062(6) 0.067(6) -0.013(5) 0.018(5) -0.008(5)
C(28) 0.044(5) 0.050(6) 0.057(5) 0.006(4) 0.014(4) -0.002(4)
C(29) 0.046(5) 0.028(4) 0.040(4) 0.004(4) 0.014(4) 0.002(3)
C(30) 0.044(5) 0.047(5) 0.049(5) 0.011(4) 0.016(4) 0.003(4)
C(31) 0.044(5) 0.080(7) 0.047(5) 0.010(5) 0.017(4) 0.013(5)
C(32) 0.083(7) 0.070(7) 0.043(5) 0.013(6) 0.002(5) 0.011(4)
C(33) 0.091(7) 0.080(7) 0.068(7) 0.049(6) 0.003(6) 0.010(5)
C(34) 0.076(6) 0.065(6) 0.051(5) 0.043(5) 0.015(4) -0.001(4)
C(35) 0.033(4) 0.036(5) 0.040(4) 0.001(4) 0.009(3) 0.002(3)
C(36) 0.057(6) 0.091(7) 0.106(7) -0.017(6) 0.051(5) -0.046(6)
C(37) 0.053(6) 0.087(8) 0.124(8) -0.007(6) 0.033(6) -0.059(6)
C(38) 0.075(7) 0.084(7) 0.036(5) 0.033(6) 0.012(4) -0.011(5)
C(39) 0.127(9) 0.054(6) 0.095(7) 0.021(6) 0.079(7) 0.014(5)
C(40) 0.075(6) 0.037(5) 0.081(6) 0.005(5) 0.045(5) -0.011(4)

loop_
_atom_type_symbol
_atom_type_description
_atom_type_scat_dispersion_real
_atom_type_scat_dispersion_imag
_atom_type_scat_source
C C 0.003 0.002
;International Tables for Crystallography
(1992, Vol. C, Tables 4.2.6.8 and 6.1.1.1)
;
H H 0.000 0.000
;International Tables for Crystallography
(1992, Vol. C, Table 6.1.1.2)
;
N N 0.006 0.003
;International Tables for Crystallography
(1992, Vol. C, Tables 4.2.6.8 and 6.1.1.1)
;
Cu Cu 0.320 1.265
;International Tables for Crystallography
(1992, Vol. C, Tables 4.2.6.8 and 6.1.1.1)
;
I I -0.474 1.812
;International Tables for Crystallography
(1992, Vol. C, Tables 4.2.6.8 and 6.1.1.1)
;
P P 0.102 0.094
;International Tables for Crystallography
(1992, Vol. C, Tables 4.2.6.8 and 6.1.1.1)
;

loop_
_geom_angle_atom_site_label_1
_geom_angle_atom_site_label_2
_geom_angle_atom_site_label_3
_geom_angle
_geom_angle_site_symmetry_1
_geom_angle_site_symmetry_2
_geom_angle_site_symmetry_3
_geom_angle_publ_flag
Cu(1) I(1) Cu(1) 69.44(3) . . 2_554 yes
Cu(2) I(2) Cu(2) 64.92(3) . . 2_555 yes
I(1) Cu(1) I(1) 110.56(3) . . 2_554 yes
I(1) Cu(1) P(1) 110.44(6) . . . yes
I(1) Cu(1) N(1) 101.8(2) . . . yes
I(1) Cu(1) P(1) 108.02(6) 2_554 . . yes
I(1) Cu(1) N(1) 105.0(2) 2_554 . . yes
P(1) Cu(1) N(1) 120.7(1) . . . yes
I(2) Cu(2) I(2) 115.08(3) . . 2_555 yes
I(2) Cu(2) P(2) 108.74(6) . . . yes
I(2) Cu(2) N(2) 101.0(1) . . . yes
I(2) Cu(2) P(2) 105.54(5) 2_555 . . yes
I(2) Cu(2) N(2) 103.4(1) 2_555 . . yes
P(2) Cu(2) N(2) 123.5(2) . . . yes
Cu(1) P(1) C(5) 117.8(2) . . . yes
Cu(1) P(1) C(11) 112.8(2) . . . yes
Cu(1) P(1) C(17) 114.9(2) . . . yes
C(5) P(1) C(11) 101.7(3) . . . yes
C(5) P(1) C(17) 103.7(3) . . . yes
C(11) P(1) C(17) 104.2(3) . . . yes
Cu(2) P(2) C(23) 119.0(3) . . . yes
Cu(2) P(2) C(29) 110.4(2) . . . yes
Cu(2) P(2) C(35) 115.2(2) . . . yes
C(23) P(2) C(29) 103.5(3) . . . yes
C(23) P(2) C(35) 103.2(3) . . . yes
C(29) P(2) C(35) 103.9(3) . . . yes
Cu(1) N(1) C(1) 122.6(5) . . . yes
Cu(1) N(1) C(2) 121.1(4) . . . yes
C(1) N(1) C(2) 116.1(5) . . . yes
Cu(2) N(2) C(1) 123.2(5) . . . yes
Cu(2) N(2) C(4) 120.8(4) . . . yes
C(1) N(2) C(4) 115.9(6) . . . yes
N(1) C(1) N(2) 126.5(6) . . . yes
N(1) C(2) C(3) 121.5(6) . . . yes
C(2) C(3) C(4) 117.4(7) . . . yes
N(2) C(4) C(3) 122.4(6) . . . yes
P(1) C(5) C(6) 118.2(6) . . . yes
P(1) C(5) C(10) 123.0(6) . . . yes
C(6) C(5) C(10) 118.8(7) . . . yes
C(5) C(6) C(7) 120.5(7) . . . yes
C(6) C(7) C(8) 119.4(7) . . . yes
C(7) C(8) C(9) 120.5(8) . . . yes
C(8) C(9) C(10) 118.6(8) . . . yes
C(5) C(10) C(9) 122.0(7) . . . yes
P(1) C(11) C(12) 118.4(5) . . . yes
P(1) C(11) C(16) 125.0(5) . . . yes
C(12) C(11) C(16) 116.5(6) . . . yes
C(11) C(12) C(13) 122.6(7) . . . yes
C(12) C(13) C(14) 119.1(7) . . . yes
C(13) C(14) C(15) 119.4(7) . . . yes
C(14) C(15) C(16) 120.4(8) . . . yes
C(11) C(16) C(15) 121.9(7) . . . yes
P(1) C(17) C(18) 124.2(6) . . . yes
P(1) C(17) C(22) 118.1(5) . . . yes
C(18) C(17) C(22) 117.7(6) . . . yes
C(17) C(18) C(19) 119.5(7) . . . yes
C(18) C(19) C(20) 121.9(8) . . . yes
C(19) C(20) C(21) 118.4(7) . . . yes
C(20) C(21) C(22) 120.6(7) . . . yes
C(17) C(22) C(21) 121.8(7) . . . yes
P(2) C(23) C(24) 118.9(6) . . . yes
P(2) C(23) C(28) 123.2(6) . . . yes
C(24) C(23) C(28) 117.8(7) . . . yes
C(23) C(24) C(25) 121.1(7) . . . yes
C(24) C(25) C(26) 120.3(8) . . . yes
C(25) C(26) C(27) 119.5(8) . . . yes
C(26) C(27) C(28) 119.0(8) . . . yes
C(23) C(28) C(27) 122.3(8) . . . yes
P(2) C(29) C(30) 119.8(6) . . . yes
P(2) C(29) C(34) 122.1(5) . . . yes
C(30) C(29) C(34) 117.8(6) . . . yes
C(29) C(30) C(31) 121.1(7) . . . yes
C(30) C(31) C(32) 119.9(7) . . . yes
C(31) C(32) C(33) 120.3(7) . . . yes
C(32) C(33) C(34) 119.7(8) . . . yes
C(29) C(34) C(33) 121.0(7) . . . yes
P(2) C(35) C(36) 123.8(5) . . . yes
P(2) C(35) C(40) 119.4(6) . . . yes
C(36) C(35) C(40) 116.8(7) . . . yes
C(35) C(36) C(37) 121.7(7) . . . yes
C(36) C(37) C(38) 120.1(8) . . . yes
C(37) C(38) C(39) 118.4(7) . . . yes
C(38) C(39) C(40) 120.0(8) . . . yes
C(35) C(40) C(39) 122.8(8) . . . yes

loop_
_geom_bond_atom_site_label_1
_geom_bond_atom_site_label_2
_geom_bond_distance
_geom_bond_site_symmetry_1
_geom_bond_site_symmetry_2
_geom_bond_publ_flag
I(1) Cu(1) 2.677(1) . . yes
I(1) Cu(1) 2.686(1) . 2_554 yes
I(2) Cu(2) 2.682(1) . . yes
I(2) Cu(2) 2.6702(9) . 2_555 yes
Cu(1) P(1) 2.234(2) . . yes
Cu(1) N(1) 2.083(5) . . yes
Cu(2) P(2) 2.234(2) . . yes
Cu(2) N(2) 2.074(5) . . yes
P(1) C(5) 1.839(7) . . yes
P(1) C(11) 1.815(6) . . yes
P(1) C(17) 1.840(7) . . yes
P(2) C(23) 1.832(7) . . yes
P(2) C(29) 1.823(7) . . yes
P(2) C(35) 1.836(7) . . yes
N(1) C(1) 1.328(7) . . yes
N(1) C(2) 1.336(8) . . yes
N(2) C(1) 1.331(7) . . yes
N(2) C(4) 1.327(8) . . yes
C(2) C(3) 1.377(9) . . yes
C(3) C(4) 1.364(9) . . yes
C(5) C(6) 1.359(9) . . yes
C(5) C(10) 1.382(9) . . yes
C(6) C(7) 1.391(10) . . yes
C(7) C(8) 1.38(1) . . yes
C(8) C(9) 1.37(1) . . yes
C(9) C(10) 1.37(1) . . yes
C(11) C(12) 1.384(8) . . yes
C(11) C(16) 1.353(9) . . yes
C(12) C(13) 1.376(9) . . yes
C(13) C(14) 1.367(9) . . yes
C(14) C(15) 1.356(10) . . yes
C(15) C(16) 1.382(10) . . yes
C(17) C(18) 1.374(9) . . yes
C(17) C(22) 1.367(9) . . yes
C(18) C(19) 1.405(10) . . yes
C(19) C(20) 1.34(1) . . yes
C(20) C(21) 1.359(10) . . yes
C(21) C(22) 1.380(9) . . yes
C(23) C(24) 1.355(9) . . yes
C(23) C(28) 1.393(9) . . yes
C(24) C(25) 1.375(10) . . yes
C(25) C(26) 1.38(1) . . yes
C(26) C(27) 1.38(1) . . yes
C(27) C(28) 1.357(10) . . yes
C(29) C(30) 1.384(8) . . yes
C(29) C(34) 1.368(9) . . yes
C(30) C(31) 1.373(9) . . yes
C(31) C(32) 1.35(1) . . yes
C(32) C(33) 1.38(1) . . yes
C(33) C(34) 1.374(10) . . yes
C(35) C(36) 1.352(9) . . yes
C(35) C(40) 1.352(9) . . yes
C(36) C(37) 1.40(1) . . yes
C(37) C(38) 1.36(1) . . yes
C(38) C(39) 1.36(1) . . yes
C(39) C(40) 1.377(10) . . yes

loop_
_geom_contact_atom_site_label_1
_geom_contact_atom_site_label_2
_geom_contact_distance
_geom_contact_site_symmetry_1
_geom_contact_site_symmetry_2
_geom_contact_publ_flag
I(1) Cu(1) 2.677(1) . . ?
I(1) Cu(1) 2.686(1) . 2_554 ?
I(2) Cu(2) 2.682(1) . . ?
I(2) Cu(2) 2.6702(9) . 2_555 ?

loop_
_geom_torsion_atom_site_label_1
_geom_torsion_atom_site_label_2
_geom_torsion_atom_site_label_3
_geom_torsion_atom_site_label_4
_geom_torsion
_geom_torsion_site_symmetry_1
_geom_torsion_site_symmetry_2
_geom_torsion_site_symmetry_3
_geom_torsion_site_symmetry_4
_geom_torsion_publ_flag
I(1) Cu(1) I(1) Cu(1) 0.0 . . 2_554 2_554 yes
I(1) Cu(1) P(1) C(5) 49.3(2) . . . . yes
I(1) Cu(1) P(1) C(11) -68.7(2) . . . . yes
I(1) Cu(1) P(1) C(17) 172.0(2) . . . . yes
I(1) Cu(1) N(1) C(1) 149.8(5) . . . . yes
I(1) Cu(1) N(1) C(2) -35.1(5) . . . . yes
I(1) Cu(1) I(1) Cu(1) 0.0 . 2_554 2_554 . yes
I(1) Cu(1) P(1) C(5) -170.3(2) . 2_554 2_554 2_554 yes
I(1) Cu(1) P(1) C(11) -52.3(2) . 2_554 2_554 2_554 yes
I(1) Cu(1) P(1) C(17) 66.9(2) . 2_554 2_554 2_554 yes
I(1) Cu(1) N(1) C(1) -34.5(5) . 2_554 2_554 2_554 yes
I(1) Cu(1) N(1) C(2) 150.5(5) . 2_554 2_554 2_554 yes
I(2) Cu(2) I(2) Cu(2) 0.0 . . 2_555 2_555 yes
I(2) Cu(2) P(2) C(23) 173.3(2) . . . . yes
I(2) Cu(2) P(2) C(29) 53.9(2) . . . . yes
I(2) Cu(2) P(2) C(35) -63.4(2) . . . . yes
I(2) Cu(2) N(2) C(1) 38.8(5) . . . . yes
I(2) Cu(2) N(2) C(4) -144.1(5) . . . . yes
I(2) Cu(2) I(2) Cu(2) 0.0 . 2_555 2_555 . yes
I(2) Cu(2) P(2) C(23) -49.3(2) . 2_555 2_555 2_555 yes
I(2) Cu(2) P(2) C(29) 70.1(2) . 2_555 2_555 2_555 yes
I(2) Cu(2) P(2) C(35) -172.6(2) . 2_555 2_555 2_555 yes
I(2) Cu(2) N(2) C(1) -158.1(5) . 2_555 2_555 2_555 yes
I(2) Cu(2) N(2) C(4) 24.8(5) . 2_555 2_555 2_555 yes
Cu(1) I(1) Cu(1) I(1) 0.0 . . 2_554 2_554 yes
Cu(1) I(1) Cu(1) P(1) 120.94(6) . . 2_554 2_554 yes
Cu(1) I(1) Cu(1) N(1) -109.1(2) . . 2_554 2_554 yes
Cu(1) I(1) Cu(1) I(1) 0.0 . 2_554 2_554 . yes
Cu(1) I(1) Cu(1) P(1) -119.49(7) . 2_554 2_554 2_554 yes
Cu(1) I(1) Cu(1) N(1) 111.2(2) . 2_554 2_554 2_554 yes
Cu(1) P(1) C(5) C(6) 21.1(6) . . . . yes
Cu(1) P(1) C(5) C(10) -161.1(5) . . . . yes
Cu(1) P(1) C(11) C(12) 59.4(6) . . . . yes
Cu(1) P(1) C(11) C(16) -117.5(7) . . . . yes
Cu(1) P(1) C(17) C(18) -141.0(6) . . . . yes
Cu(1) P(1) C(17) C(22) 36.3(6) . . . . yes
Cu(1) N(1) C(1) N(2) 176.3(5) . . . . yes
Cu(1) N(1) C(2) C(3) -174.9(5) . . . . yes
Cu(2) I(2) Cu(2) I(2) 0.0 . . 2_555 2_555 yes
Cu(2) I(2) Cu(2) P(2) -119.89(7) . . 2_555 2_555 yes
Cu(2) I(2) Cu(2) N(2) 109.2(2) . . 2_555 2_555 yes
Cu(2) I(2) Cu(2) I(2) 0.0 . 2_555 2_555 . yes
Cu(2) I(2) Cu(2) P(2) 118.11(6) . 2_555 2_555 2_555 yes
Cu(2) I(2) Cu(2) N(2) -110.6(2) . 2_555 2_555 2_555 yes
Cu(2) P(2) C(23) C(24) 24.6(6) . . . . yes
Cu(2) P(2) C(23) C(28) -159.5(5) . . . . yes
Cu(2) P(2) C(29) C(30) 82.0(5) . . . . yes
Cu(2) P(2) C(29) C(34) -91.1(6) . . . . yes
Cu(2) P(2) C(35) C(36) -161.2(7) . . . . yes
Cu(2) P(2) C(35) C(40) 16.8(7) . . . . yes
Cu(2) N(2) C(1) N(1) 175.7(5) . . . . yes
Cu(2) N(2) C(4) C(3) -176.9(6) . . . . yes
P(1) Cu(1) N(1) C(1) -87.6(5) . . . . yes
P(1) Cu(1) N(1) C(2) 87.4(5) . . . . yes
P(1) C(5) C(6) C(7) 176.0(6) . . . . yes
P(1) C(5) C(10) C(9) -174.9(6) . . . . yes
P(1) C(11) C(12) C(13) 179.4(6) . . . . yes
P(1) C(11) C(16) C(15) -179.0(7) . . . . yes
P(1) C(17) C(18) C(19) 179.3(6) . . . . yes
P(1) C(17) C(22) C(21) 179.8(6) . . . . yes
P(2) Cu(2) N(2) C(1) -82.7(5) . . . . yes
P(2) Cu(2) N(2) C(4) 94.4(5) . . . . yes
P(2) C(23) C(24) C(25) 175.7(6) . . . . yes
P(2) C(23) C(28) C(27) -175.3(6) . . . . yes
P(2) C(29) C(30) C(31) -178.8(6) . . . . yes
P(2) C(29) C(34) C(33) 176.6(7) . . . . yes
P(2) C(35) C(36) C(37) 179.2(8) . . . . yes
P(2) C(35) C(40) C(39) -178.2(7) . . . . yes
N(1) Cu(1) P(1) C(5) -69.0(3) . . . . yes
N(1) Cu(1) P(1) C(11) 172.9(3) . . . . yes
N(1) Cu(1) P(1) C(17) 53.7(3) . . . . yes
N(1) C(1) N(2) C(4) -1.5(10) . . . . yes
N(1) C(2) C(3) C(4) -1(1) . . . . yes
N(2) Cu(2) P(2) C(23) -68.8(3) . . . . yes
N(2) Cu(2) P(2) C(29) 171.7(3) . . . . yes
N(2) Cu(2) P(2) C(35) 54.5(3) . . . . yes
N(2) C(1) N(1) C(2) 1.0(10) . . . . yes
N(2) C(4) C(3) C(2) 0(1) . . . . yes
C(1) N(1) C(2) C(3) 0.5(10) . . . . yes
C(1) N(2) C(4) C(3) 0.4(10) . . . . yes
C(5) P(1) C(11) C(12) -67.7(6) . . . . yes
C(5) P(1) C(11) C(16) 115.4(7) . . . . yes
C(5) P(1) C(17) C(18) -11.0(7) . . . . yes
C(5) P(1) C(17) C(22) 166.3(6) . . . . yes
C(5) C(6) C(7) C(8) 0(1) . . . . yes
C(5) C(10) C(9) C(8) -1(1) . . . . yes
C(6) C(5) P(1) C(11) 144.9(5) . . . . yes
C(6) C(5) P(1) C(17) -107.2(6) . . . . yes
C(6) C(5) C(10) C(9) 2(1) . . . . yes
C(6) C(7) C(8) C(9) 2(1) . . . . yes
C(7) C(6) C(5) C(10) -1(1) . . . . yes
C(7) C(8) C(9) C(10) -1(1) . . . . yes
C(10) C(5) P(1) C(11) -37.2(6) . . . . yes
C(10) C(5) P(1) C(17) 70.7(6) . . . . yes
C(11) P(1) C(17) C(18) 95.1(6) . . . . yes
C(11) P(1) C(17) C(22) -87.6(6) . . . . yes
C(11) C(12) C(13) C(14) 2(1) . . . . yes
C(11) C(16) C(15) C(14) -4(1) . . . . yes
C(12) C(11) P(1) C(17) -175.3(6) . . . . yes
C(12) C(11) C(16) C(15) 4(1) . . . . yes
C(12) C(13) C(14) C(15) -2(1) . . . . yes
C(13) C(12) C(11) C(16) -3(1) . . . . yes
C(13) C(14) C(15) C(16) 3(1) . . . . yes
C(16) C(11) P(1) C(17) 7.8(8) . . . . yes
C(17) C(18) C(19) C(20) -1(1) . . . . yes
C(17) C(22) C(21) C(20) 2(1) . . . . yes
C(18) C(17) C(22) C(21) -2(1) . . . . yes
C(18) C(19) C(20) C(21) 0(1) . . . . yes
C(19) C(18) C(17) C(22) 1(1) . . . . yes
C(19) C(20) C(21) C(22) -1(1) . . . . yes
C(23) P(2) C(29) C(30) -46.4(6) . . . . yes
C(23) P(2) C(29) C(34) 140.5(6) . . . . yes
C(23) P(2) C(35) C(36) -29.9(8) . . . . yes
C(23) P(2) C(35) C(40) 148.1(6) . . . . yes
C(23) C(24) C(25) C(26) 0(1) . . . . yes
C(23) C(28) C(27) C(26) 0(1) . . . . yes
C(24) C(23) P(2) C(29) 147.4(5) . . . . yes
C(24) C(23) P(2) C(35) -104.5(6) . . . . yes
C(24) C(23) C(28) C(27) 0(1) . . . . yes
C(24) C(25) C(26) C(27) 0(1) . . . . yes
C(25) C(24) C(23) C(28) 0(1) . . . . yes
C(25) C(26) C(27) C(28) 0(1) . . . . yes
C(28) C(23) P(2) C(29) -36.6(6) . . . . yes
C(28) C(23) P(2) C(35) 71.5(6) . . . . yes
C(29) P(2) C(35) C(36) 77.9(8) . . . . yes
C(29) P(2) C(35) C(40) -104.1(6) . . . . yes
C(29) C(30) C(31) C(32) 3(1) . . . . yes
C(29) C(34) C(33) C(32) 0(1) . . . . yes
C(30) C(29) P(2) C(35) -153.9(5) . . . . yes
C(30) C(29) C(34) C(33) 3(1) . . . . yes
C(30) C(31) C(32) C(33) 0(1) . . . . yes
C(31) C(30) C(29) C(34) -5(1) . . . . yes
C(31) C(32) C(33) C(34) -2(1) . . . . yes
C(34) C(29) P(2) C(35) 33.0(7) . . . . yes
C(35) C(36) C(37) C(38) -3(1) . . . . yes
C(35) C(40) C(39) C(38) 0(1) . . . . yes
C(36) C(35) C(40) C(39) 0(1) . . . . yes
C(36) C(37) C(38) C(39) 3(1) . . . . yes
C(37) C(36) C(35) C(40) 1(1) . . . . yes
C(37) C(38) C(39) C(40) -2(1) . . . . yes
C(37) C(38) C(39) C(40) -2(1) . . . . yes
